data_7020432
loop_
_publ_author_name
'Barnes, Nicholas A.'
'Godfrey, Stephen M.'
'Ollerenshaw, Ruth T. A.'
'Khan, Rana Z.'
'Pritchard, Robin G.'

_publ_section_title
;
 Structural isomerism in (p-XC(6)H(4))SeCl(3) and (p-XC(6)H(4))SeBr(3) (X
 = F, Cl) compounds. Co-crystallisation of cis- and trans-dimeric forms of
 (p-ClC(6)H(4))SeCl(2)(\m-Cl)(2)(p-ClC(6)H(4))SeCl(2). A new structural
 modification for the &quot;PhSeBr&quot; reagent, Ph(2)Se(2)Br(2),
 containing an elongated Se-Se bond.
;
_journal_issue 48
_journal_name_full 'Dalton transactions (Cambridge, England : 2003)'
_journal_page_first 14583
_journal_page_last 14593
_journal_paper_doi 10.1039/c2dt31539d
_journal_volume 41
_journal_year 2012
_chemical_compound_source 'synthesis as described'
_chemical_formula_sum 'C6 H4 Cl3 F Se'
_chemical_formula_weight 280.4
_space_group_IT_number 15
_symmetry_cell_setting monoclinic
_symmetry_Int_Tables_number 15
_symmetry_space_group_name_Hall '-C 2yc'
_symmetry_space_group_name_H-M 'C 1 2/c 1'
_atom_sites_solution_hydrogens geom
_atom_sites_solution_primary direct
_atom_sites_solution_secondary difmap
_audit_conform_dict_location ftp://ftp.iucr.org/pub/cif_core.dic
_audit_conform_dict_name cif_core.dic
_audit_conform_dict_version 2.3
_audit_creation_date 2009-07-24T14:17:20-00:00
_audit_creation_method 'WinGX routine CIF_UPDATE'
_audit_update_record
;
2012-09-11 # Formatted by publCIF
;
_cell_angle_alpha 90
_cell_angle_beta 100.7710(10)
_cell_angle_gamma 90
_cell_formula_units_Z 16
_cell_length_a 17.4590(6)
_cell_length_b 8.7778(3)
_cell_length_c 23.2622(9)
_cell_measurement_reflns_used 3446
_cell_measurement_temperature 100(2)
_cell_measurement_theta_max 27
_cell_measurement_theta_min 2
_cell_measurement_wavelength 0.71073
_cell_volume 3502.2(2)
_computing_cell_refinement 'HKL Scalepack (Otwinowski & Minor 1997)'
_computing_data_collection 'Collect (Nonius BV, 1997-2000)'
_computing_data_reduction 'HKL Denzo and Scalepack (Otwinowski & Minor 1997)'
_computing_molecular_graphics 'Ortep-3 for Windows (Farrugia, 1997)'
_computing_publication_material 'WinGX publication routines (Farrugia, 1999)'
_computing_structure_refinement 'SHELXL-97 (Sheldrick, 1997)'
_computing_structure_solution 'SHELXS-86 (Sheldrick, 1986)'
_diffrn_ambient_temperature 100(2)
_diffrn_detector 'CCD plate'
_diffrn_detector_area_resol_mean 9
_diffrn_measured_fraction_theta_full 0.996
_diffrn_measured_fraction_theta_max 0.996
_diffrn_measurement_device '95mm CCD camera on \k-goniostat'
_diffrn_measurement_device_type KappaCCD
_diffrn_measurement_method 'CCD rotation images, thick slices'
_diffrn_orient_matrix_type 'by Nonius Collect from scalepack cell'
_diffrn_orient_matrix_UB_11 -0.500778E-1
_diffrn_orient_matrix_UB_12 -0.520789E-1
_diffrn_orient_matrix_UB_13 0.29013E-2
_diffrn_orient_matrix_UB_21 0.298595E-1
_diffrn_orient_matrix_UB_22 -0.875593E-1
_diffrn_orient_matrix_UB_23 0.206706E-1
_diffrn_orient_matrix_UB_31 0.1271E-3
_diffrn_orient_matrix_UB_32 0.509881E-1
_diffrn_orient_matrix_UB_33 0.03846
_diffrn_radiation_monochromator graphite
_diffrn_radiation_probe x-ray
_diffrn_radiation_type MoK\a
_diffrn_radiation_wavelength 0.71073
_diffrn_reflns_av_R_equivalents 0.088
_diffrn_reflns_av_unetI/netI 0.0635
_diffrn_reflns_limit_h_max 21
_diffrn_reflns_limit_h_min 0
_diffrn_reflns_limit_k_max 10
_diffrn_reflns_limit_k_min 0
_diffrn_reflns_limit_l_max 28
_diffrn_reflns_limit_l_min -28
_diffrn_reflns_number 12163
_diffrn_reflns_reduction_process
;
Scaled and merged with SORTAV
R.H. Blessing, (1987) Cryst. Rev. 1, 3-58
R.H. Blessing, (1989) J. Appl. Cryst. 22, 396-397
;
_diffrn_reflns_theta_full 26
_diffrn_reflns_theta_max 26
_diffrn_reflns_theta_min 3.23
_diffrn_source 'Enraf Nonius FR590'
_exptl_absorpt_coefficient_mu 5.147
_exptl_absorpt_correction_T_max 0.7829
_exptl_absorpt_correction_T_min 0.5771
_exptl_absorpt_correction_type multi-scan
_exptl_absorpt_process_details
;
R.H. Blessing, Acta Cryst. (1995), A51, 33-38
;
_exptl_crystal_colour colourless
_exptl_crystal_density_diffrn 2.127
_exptl_crystal_density_method 'not measured'
_exptl_crystal_description block
_exptl_crystal_F_000 2144
_exptl_crystal_size_max 0.12
_exptl_crystal_size_mid 0.12
_exptl_crystal_size_min 0.05
_refine_diff_density_max 1.469
_refine_diff_density_min -0.934
_refine_diff_density_rms 0.233
_refine_ls_extinction_method none
_refine_ls_goodness_of_fit_ref 1.276
_refine_ls_hydrogen_treatment constr
_refine_ls_matrix_type full
_refine_ls_number_parameters 199
_refine_ls_number_reflns 3423
_refine_ls_number_restraints 0
_refine_ls_restrained_S_all 1.276
_refine_ls_R_factor_all 0.1067
_refine_ls_R_factor_gt 0.0664
_refine_ls_shift/su_max 0
_refine_ls_shift/su_mean 0
_refine_ls_structure_factor_coef Fsqd
_refine_ls_weighting_details 'calc w=1/[\s^2^(Fo^2^)+(0.0612P)^2^+39.9270P] where P=(Fo^2^+2Fc^2^)/3'
_refine_ls_weighting_scheme calc
_refine_ls_wR_factor_gt 0.1543
_refine_ls_wR_factor_ref 0.1773
_reflns_number_gt 2260
_reflns_number_total 3423
_reflns_threshold_expression >2sigma(I)
_cod_data_source_file c2dt31539d.txt
_cod_data_source_block shelxl
_cod_original_sg_symbol_H-M 'C 2/c'
_cod_database_code 7020432

loop_
_symmetry_equiv_pos_as_xyz
'x, y, z'
'-x, y, -z+1/2'
'x+1/2, y+1/2, z'
'-x+1/2, y+1/2, -z+1/2'
'-x, -y, -z'
'x, -y, z-1/2'
'-x+1/2, -y+1/2, -z'
'x+1/2, -y+1/2, z-1/2'

loop_
_atom_site_label
_atom_site_type_symbol
_atom_site_fract_x
_atom_site_fract_y
_atom_site_fract_z
_atom_site_U_iso_or_equiv
_atom_site_adp_type
_atom_site_occupancy
_atom_site_symmetry_multiplicity
_atom_site_calc_flag
_atom_site_refinement_flags
C1 C 0.1965(5) 0.4406(10) 0.6056(3) 0.028(2) Uani 1 1 d .
C2 C 0.2102(5) 0.3022(9) 0.5814(4) 0.028(2) Uani 1 1 d .
H2 H 0.2144 0.2941 0.5414 0.034 Uiso 1 1 calc R
C3 C 0.2176(6) 0.1752(10) 0.6174(4) 0.037(2) Uani 1 1 d .
H3 H 0.2274 0.0779 0.6023 0.044 Uiso 1 1 calc R
C4 C 0.2108(5) 0.1907(10) 0.6744(4) 0.028(2) Uani 1 1 d .
C5 C 0.1974(5) 0.3279(9) 0.6989(4) 0.030(2) Uani 1 1 d .
H5 H 0.1936 0.3344 0.739 0.036 Uiso 1 1 calc R
C6 C 0.1893(5) 0.4582(10) 0.6636(3) 0.028(2) Uani 1 1 d .
H6 H 0.1793 0.555 0.6788 0.033 Uiso 1 1 calc R
C7 C 0.4184(5) 0.4898(10) 0.6502(4) 0.028(2) Uani 1 1 d .
C8 C 0.4255(5) 0.3484(9) 0.6245(4) 0.029(2) Uani 1 1 d .
H8 H 0.4325 0.3419 0.585 0.035 Uiso 1 1 calc R
C9 C 0.4223(5) 0.2177(10) 0.6571(4) 0.032(2) Uani 1 1 d .
H9 H 0.4284 0.12 0.641 0.039 Uiso 1 1 calc R
C10 C 0.4100(6) 0.2332(10) 0.7134(4) 0.032(2) Uani 1 1 d .
C11 C 0.4005(6) 0.3719(10) 0.7394(4) 0.033(2) Uani 1 1 d .
H11 H 0.3919 0.3772 0.7785 0.04 Uiso 1 1 calc R
C12 C 0.4041(5) 0.5049(10) 0.7062(4) 0.031(2) Uani 1 1 d .
H12 H 0.3968 0.6025 0.722 0.037 Uiso 1 1 calc R
F4 F 0.2186(3) 0.0648(6) 0.7092(2) 0.0398(13) Uani 1 1 d .
F10 F 0.4072(3) 0.1056(6) 0.7458(2) 0.0425(14) Uani 1 1 d .
Se1 Se 0.18799(5) 0.62293(9) 0.55607(4) 0.0282(3) Uani 1 1 d .
Se2 Se 0.41802(5) 0.67313(10) 0.60251(4) 0.0288(3) Uani 1 1 d .
Cl1 Cl 0.28126(14) 0.7654(2) 0.63586(9) 0.0320(5) Uani 1 1 d .
Cl2 Cl 0.08870(15) 0.7202(3) 0.58949(11) 0.0400(6) Uani 1 1 d .
Cl3 Cl 0.11056(15) 0.5040(3) 0.47960(10) 0.0376(6) Uani 1 1 d .
Cl4 Cl 0.32168(13) 0.5401(2) 0.51614(9) 0.0284(5) Uani 1 1 d .
Cl5 Cl 0.51909(14) 0.6086(3) 0.56466(10) 0.0371(6) Uani 1 1 d .
Cl6 Cl 0.48765(15) 0.8100(3) 0.67467(10) 0.0398(6) Uani 1 1 d .

loop_
_atom_site_aniso_label
_atom_site_aniso_U_11
_atom_site_aniso_U_22
_atom_site_aniso_U_33
_atom_site_aniso_U_23
_atom_site_aniso_U_13
_atom_site_aniso_U_12
C1 0.032(5) 0.033(5) 0.018(4) 0.008(3) 0.000(4) 0.002(4)
C2 0.022(5) 0.033(5) 0.028(5) -0.006(4) 0.000(4) -0.003(4)
C3 0.058(7) 0.029(5) 0.020(5) -0.003(4) -0.002(4) -0.002(5)
C4 0.023(5) 0.034(5) 0.026(5) 0.007(4) -0.001(4) -0.007(4)
C5 0.035(5) 0.028(4) 0.026(5) 0.006(4) 0.007(4) 0.002(4)
C6 0.029(5) 0.028(4) 0.025(5) 0.002(3) 0.001(4) 0.011(4)
C7 0.031(5) 0.034(5) 0.017(4) 0.004(3) -0.002(4) 0.006(4)
C8 0.036(5) 0.027(4) 0.025(5) 0.003(4) 0.006(4) -0.001(4)
C9 0.032(5) 0.023(4) 0.041(6) 0.000(4) 0.002(4) -0.003(4)
C10 0.032(5) 0.027(4) 0.037(5) 0.007(4) 0.003(4) 0.000(4)
C11 0.040(6) 0.036(5) 0.024(5) 0.007(4) 0.006(4) 0.004(4)
C12 0.019(5) 0.037(5) 0.036(5) 0.006(4) 0.002(4) 0.008(4)
F4 0.056(4) 0.032(3) 0.031(3) 0.005(2) 0.010(3) 0.001(3)
F10 0.046(4) 0.036(3) 0.046(3) 0.016(2) 0.011(3) 0.007(3)
Se1 0.0317(5) 0.0277(5) 0.0242(5) 0.0027(3) 0.0025(4) 0.0038(4)
Se2 0.0309(5) 0.0273(5) 0.0263(5) 0.0012(3) 0.0007(4) 0.0015(4)
Cl1 0.0431(14) 0.0270(10) 0.0245(11) -0.0020(8) 0.0028(10) 0.0034(10)
Cl2 0.0377(14) 0.0426(13) 0.0411(14) 0.0042(10) 0.0108(11) 0.0123(11)
Cl3 0.0430(15) 0.0351(12) 0.0295(12) 0.0013(9) -0.0064(10) -0.0048(10)
Cl4 0.0335(13) 0.0272(10) 0.0239(11) 0.0002(8) 0.0040(9) 0.0035(9)
Cl5 0.0321(13) 0.0437(13) 0.0362(13) 0.0052(10) 0.0079(10) 0.0018(10)
Cl6 0.0461(15) 0.0344(12) 0.0336(13) -0.0027(9) -0.0063(11) -0.0067(11)

loop_
_atom_type_symbol
_atom_type_description
_atom_type_scat_dispersion_real
_atom_type_scat_dispersion_imag
_atom_type_scat_source
C C 0.0033 0.0016 'International Tables Vol C Tables 4.2.6.8 and 6.1.1.4'
H H 0 0 'International Tables Vol C Tables 4.2.6.8 and 6.1.1.4'
F F 0.0171 0.0103 'International Tables Vol C Tables 4.2.6.8 and 6.1.1.4'
Se Se -0.0929 2.2259 'International Tables Vol C Tables 4.2.6.8 and 6.1.1.4'
Cl Cl 0.1484 0.1585 'International Tables Vol C Tables 4.2.6.8 and 6.1.1.4'

loop_
_geom_angle_atom_site_label_1
_geom_angle_atom_site_label_2
_geom_angle_atom_site_label_3
_geom_angle
C2 C1 C6 123.3(8)
C2 C1 Se1 118.6(6)
C6 C1 Se1 118.0(6)
C1 C2 C3 117.8(8)
C1 C2 H2 121.1
C3 C2 H2 121.1
C4 C3 C2 119.5(8)
C4 C3 H3 120.2
C2 C3 H3 120.2
C3 C4 F4 118.7(8)
C3 C4 C5 123.1(8)
F4 C4 C5 118.2(8)
C4 C5 C6 118.7(8)
C4 C5 H5 120.6
C6 C5 H5 120.6
C1 C6 C5 117.5(8)
C1 C6 H6 121.2
C5 C6 H6 121.2
C12 C7 C8 122.5(8)
C12 C7 Se2 118.5(6)
C8 C7 Se2 118.7(6)
C9 C8 C7 119.1(8)
C9 C8 H8 120.4
C7 C8 H8 120.4
C10 C9 C8 118.1(8)
C10 C9 H9 120.9
C8 C9 H9 120.9
F10 C10 C9 118.5(8)
F10 C10 C11 117.6(8)
C9 C10 C11 123.9(8)
C10 C11 C12 117.9(8)
C10 C11 H11 121
C12 C11 H11 121
C7 C12 C11 118.3(8)
C7 C12 H12 120.9
C11 C12 H12 120.9
C1 Se1 Cl2 95.0(3)
C1 Se1 Cl3 93.1(3)
Cl2 Se1 Cl3 93.55(10)
C1 Se1 Cl1 90.3(3)
Cl2 Se1 Cl1 89.46(9)
Cl3 Se1 Cl1 175.28(9)
C7 Se2 Cl5 95.6(3)
C7 Se2 Cl6 94.2(3)
Cl5 Se2 Cl6 94.31(10)
C7 Se2 Cl4 90.1(3)
Cl5 Se2 Cl4 91.50(8)
Cl6 Se2 Cl4 172.40(9)

loop_
_geom_bond_atom_site_label_1
_geom_bond_atom_site_label_2
_geom_bond_distance
C1 C2 1.378(12)
C1 C6 1.386(11)
C1 Se1 1.962(8)
C2 C3 1.385(12)
C2 H2 0.95
C3 C4 1.361(12)
C3 H3 0.95
C4 F4 1.362(9)
C4 C5 1.370(12)
C5 C6 1.400(11)
C5 H5 0.95
C6 H6 0.95
C7 C12 1.377(12)
C7 C8 1.394(12)
C7 Se2 1.954(8)
C8 C9 1.382(12)
C8 H8 0.95
C9 C10 1.371(13)
C9 H9 0.95
C10 F10 1.357(10)
C10 C11 1.383(13)
C11 C12 1.407(12)
C11 H11 0.95
C12 H12 0.95
Se1 Cl2 2.201(3)
Se1 Cl3 2.277(2)
Se1 Cl1 2.556(2)
Se2 Cl5 2.189(3)
Se2 Cl6 2.231(2)
Se2 Cl4 2.639(2)
